data_1561336
loop_
_publ_author_name
'Padalwar, Nitin Balkrushna'
'Vidyasagar, Kanamaluru'

_publ_section_title
;
 Synthetic and structural investigations of mercurous and mercuric
 organophosphonates and phenylarsonates
;
_journal_name_full 'Journal of Solid State Chemistry'
_journal_page_first 83
_journal_page_last 94
_journal_paper_doi 10.1016/j.jssc.2016.08.012
_journal_volume 243
_journal_year 2016
_chemical_formula_moiety 'C12 H10 Hg2 O6 P2'
_chemical_formula_sum 'C12 H10 Hg2 O6 P2'
_chemical_formula_weight 713.32
_space_group_IT_number 2
_space_group_name_Hall '-P 1'
_space_group_name_H-M_alt 'P -1'
_symmetry_cell_setting triclinic
_symmetry_space_group_name_Hall '-P 1'
_symmetry_space_group_name_H-M 'P -1'
_atom_sites_solution_hydrogens geom
_atom_sites_solution_primary direct
_atom_sites_solution_secondary difmap
_audit_creation_method SHELXL-97
_cell_angle_alpha 100.392(15)
_cell_angle_beta 99.452(13)
_cell_angle_gamma 90.074(9)
_cell_formula_units_Z 2
_cell_length_a 5.5393(18)
_cell_length_b 7.8707(18)
_cell_length_c 16.846(5)
_cell_measurement_reflns_used 11582
_cell_measurement_temperature 293(2)
_cell_measurement_theta_max 28.49
_cell_measurement_theta_min 1.25
_cell_volume 712.2(4)
_computing_cell_refinement APEXII,Bruker,2004
_computing_data_collection APEXII,Bruker,2004
_computing_data_reduction SAINT,Bruker,2004
_computing_molecular_graphics 'ORTEP-3 (Farrugia, 1997)'
_computing_publication_material 'SHELXL-97 (Sheldrick, 1997)'
_computing_structure_refinement 'SHELXL-97 (Sheldrick, 1997)'
_computing_structure_solution 'SHELXS-97 (Sheldrick, 1997)'
_diffrn_ambient_temperature 293(2)
_diffrn_measured_fraction_theta_full 0.960
_diffrn_measured_fraction_theta_max 0.960
_diffrn_measurement_device_type 'Bruker ApexII ccd area detector'
_diffrn_measurement_method 'phi and omega scans'
_diffrn_radiation_monochromator graphite
_diffrn_radiation_source 'fine-focus sealed tube'
_diffrn_radiation_type MoK\a
_diffrn_radiation_wavelength 0.71073
_diffrn_reflns_av_R_equivalents 0.1011
_diffrn_reflns_av_sigmaI/netI 0.1047
_diffrn_reflns_limit_h_max 7
_diffrn_reflns_limit_h_min -7
_diffrn_reflns_limit_k_max 6
_diffrn_reflns_limit_k_min -10
_diffrn_reflns_limit_l_max 22
_diffrn_reflns_limit_l_min -22
_diffrn_reflns_number 11582
_diffrn_reflns_theta_full 28.49
_diffrn_reflns_theta_max 28.49
_diffrn_reflns_theta_min 1.25
_exptl_absorpt_coefficient_mu 21.779
_exptl_absorpt_correction_T_max 0.2194
_exptl_absorpt_correction_T_min 0.0738
_exptl_absorpt_correction_type multi-scan
_exptl_absorpt_process_details SADABS(Bruker,2004)
_exptl_crystal_colour colorless
_exptl_crystal_density_diffrn 3.326
_exptl_crystal_density_method 'not measured'
_exptl_crystal_description platelet
_exptl_crystal_F_000 640
_exptl_crystal_size_max 0.25
_exptl_crystal_size_mid 0.25
_exptl_crystal_size_min 0.10
_refine_diff_density_max 3.729
_refine_diff_density_min -3.721
_refine_diff_density_rms 0.811
_refine_ls_extinction_coef 0.0102(16)
_refine_ls_extinction_expression Fc^*^=kFc[1+0.001xFc^2^\l^3^/sin(2\q)]^-1/4^
_refine_ls_extinction_method SHELXL
_refine_ls_goodness_of_fit_ref 1.001
_refine_ls_hydrogen_treatment mixed
_refine_ls_matrix_type full
_refine_ls_number_parameters 180
_refine_ls_number_reflns 3474
_refine_ls_number_restraints 0
_refine_ls_restrained_S_all 1.001
_refine_ls_R_factor_all 0.1284
_refine_ls_R_factor_gt 0.0930
_refine_ls_shift/su_max 0.014
_refine_ls_shift/su_mean 0.001
_refine_ls_structure_factor_coef Fsqd
_refine_ls_weighting_details 'calc w=1/[\s^2^(Fo^2^)+(0.1974P)^2^+0.0000P] where P=(Fo^2^+2Fc^2^)/3'
_refine_ls_weighting_scheme calc
_refine_ls_wR_factor_gt 0.2517
_refine_ls_wR_factor_ref 0.2898
_reflns_number_gt 2153
_reflns_number_total 3474
_reflns_threshold_expression >2sigma(I)
_cod_data_source_file JSSC-2016-243-83.cif
_cod_data_source_block Hg2O6P2C12H10
_cod_original_cell_volume 712.2(3)
_cod_original_sg_symbol_Hall -P1
_cod_original_sg_symbol_H-M P-1
_cod_database_code 1561336

loop_
_symmetry_equiv_pos_as_xyz
'x, y, z'
'-x, -y, -z'

loop_
_atom_site_label
_atom_site_type_symbol
_atom_site_fract_x
_atom_site_fract_y
_atom_site_fract_z
_atom_site_U_iso_or_equiv
_atom_site_adp_type
_atom_site_occupancy
_atom_site_symmetry_multiplicity
_atom_site_calc_flag
_atom_site_refinement_flags
_atom_site_disorder_assembly
_atom_site_disorder_group
Hg1 Hg 0.31580(16) 0.14161(12) -0.06544(6) 0.0318(4) Uani 1 1 d . . .
Hg2 Hg 0.38130(16) 0.35819(12) 0.06548(6) 0.0318(4) Uani 1 1 d . . .
P1 P 0.2454(9) 0.7244(7) 0.1814(3) 0.0195(11) Uani 1 1 d . . .
P2 P 0.0648(9) -0.2246(7) -0.1822(3) 0.0192(11) Uani 1 1 d . . .
O1 O 0.395(3) 0.565(2) 0.1662(11) 0.030(4) Uani 1 1 d . . .
O2 O 0.287(2) 0.8538(19) 0.1324(9) 0.022(3) Uiso 1 1 d . . .
O3 O -0.028(3) 0.676(2) 0.1682(9) 0.028(4) Uani 1 1 d . . .
O4 O 0.233(3) -0.067(2) -0.1657(11) 0.031(4) Uani 1 1 d . . .
O5 O 0.156(3) -0.355(2) -0.1329(10) 0.030(4) Uani 1 1 d . . .
O6 O -0.200(2) -0.177(2) -0.1681(10) 0.030(4) Uani 1 1 d . . .
C1 C 0.324(4) 0.811(3) 0.2851(15) 0.026(5) Uani 1 1 d . . .
C2 C 0.548(4) 0.914(3) 0.3165(14) 0.030(5) Uani 1 1 d . . .
H2 H 0.6518 0.9324 0.2804 0.036 Uiso 1 1 calc R . .
C3 C 0.610(4) 0.985(3) 0.3969(14) 0.028(5) Uani 1 1 d . . .
H3 H 0.7521 1.0537 0.4131 0.033 Uiso 1 1 calc R . .
C4 C 0.469(4) 0.960(3) 0.4588(15) 0.027(5) Uani 1 1 d . . .
C5 C 0.253(4) 0.857(3) 0.4252(15) 0.031(6) Uani 1 1 d . . .
H5 H 0.1487 0.8362 0.4606 0.038 Uiso 1 1 calc R . .
C6 C 0.190(5) 0.787(3) 0.3442(17) 0.036(6) Uiso 1 1 d . . .
H6 H 0.0468 0.7182 0.3281 0.044 Uiso 1 1 calc R . .
C7 C 0.038(3) -0.312(3) -0.2858(14) 0.021(4) Uani 1 1 d . . .
C8 C 0.227(4) -0.420(3) -0.3168(14) 0.031(5) Uani 1 1 d . . .
H8 H 0.3601 -0.4457 -0.2800 0.037 Uiso 1 1 calc R . .
C9 C 0.215(4) -0.485(3) -0.3978(16) 0.030(5) Uiso 1 1 d . . .
H9 H 0.3464 -0.5463 -0.4149 0.036 Uiso 1 1 calc R . .
C10 C 0.014(4) -0.463(3) -0.4561(13) 0.021(4) Uani 1 1 d . . .
C11 C -0.175(5) -0.362(3) -0.4258(17) 0.035(5) Uiso 1 1 d . . .
H11 H -0.3165 -0.3455 -0.4615 0.042 Uiso 1 1 calc R . .
C12 C -0.152(4) -0.289(3) -0.3444(14) 0.031(5) Uani 1 1 d . . .
H12 H -0.2768 -0.2193 -0.3282 0.037 Uiso 1 1 calc R . .

loop_
_atom_site_aniso_label
_atom_site_aniso_U_11
_atom_site_aniso_U_22
_atom_site_aniso_U_33
_atom_site_aniso_U_23
_atom_site_aniso_U_13
_atom_site_aniso_U_12
Hg1 0.0342(6) 0.0337(6) 0.0225(6) -0.0065(4) 0.0028(4) 0.0034(4)
Hg2 0.0342(6) 0.0336(6) 0.0223(6) -0.0073(4) 0.0024(4) 0.0036(4)
P1 0.021(2) 0.013(2) 0.021(3) -0.006(2) 0.004(2) 0.0011(18)
P2 0.019(2) 0.019(3) 0.019(3) -0.002(2) 0.007(2) 0.0041(19)
O1 0.028(8) 0.018(8) 0.035(10) -0.016(7) 0.003(7) 0.007(6)
O3 0.037(9) 0.040(10) 0.013(8) 0.017(7) 0.007(6) 0.007(7)
O4 0.030(8) 0.032(9) 0.023(9) -0.015(7) 0.000(7) -0.006(7)
O5 0.028(8) 0.038(9) 0.030(9) 0.014(7) 0.013(7) 0.005(7)
O6 0.013(6) 0.044(10) 0.031(9) -0.005(8) 0.010(6) 0.010(6)
C1 0.024(10) 0.020(10) 0.037(14) 0.005(9) 0.012(9) 0.015(8)
C2 0.021(10) 0.046(15) 0.019(11) -0.009(10) 0.010(9) -0.015(9)
C3 0.025(10) 0.038(13) 0.022(12) 0.011(10) 0.000(9) -0.013(9)
C4 0.016(9) 0.034(13) 0.030(13) 0.006(10) 0.001(9) -0.003(8)
C5 0.035(12) 0.037(14) 0.021(12) -0.006(10) 0.014(10) -0.021(10)
C7 0.008(8) 0.021(10) 0.031(12) 0.009(9) -0.005(8) -0.004(7)
C8 0.023(10) 0.044(15) 0.015(11) -0.004(10) -0.013(8) 0.005(9)
C10 0.020(9) 0.024(11) 0.014(11) -0.010(8) 0.001(8) 0.002(8)
C12 0.040(12) 0.039(14) 0.011(10) -0.001(9) 0.003(9) 0.025(10)

loop_
_atom_type_symbol
_atom_type_description
_atom_type_scat_dispersion_real
_atom_type_scat_dispersion_imag
_atom_type_scat_source
C C 0.0033 0.0016 'International Tables Vol C Tables 4.2.6.8 and 6.1.1.4'
H H 0.0000 0.0000 'International Tables Vol C Tables 4.2.6.8 and 6.1.1.4'
O O 0.0106 0.0060 'International Tables Vol C Tables 4.2.6.8 and 6.1.1.4'
P P 0.1023 0.0942 'International Tables Vol C Tables 4.2.6.8 and 6.1.1.4'
Hg Hg -2.3894 9.2266 'International Tables Vol C Tables 4.2.6.8 and 6.1.1.4'

loop_
_geom_angle_atom_site_label_1
_geom_angle_atom_site_label_2
_geom_angle_atom_site_label_3
_geom_angle
_geom_angle_site_symmetry_1
_geom_angle_site_symmetry_3
O4 Hg1 Hg2 170.8(5) . .
O4 Hg1 O2 79.3(5) . 2_665
Hg2 Hg1 O2 107.9(3) . 2_665
O1 Hg2 Hg1 170.9(5) . .
O1 Hg2 O5 79.5(6) . 2_655
Hg1 Hg2 O5 108.1(4) . 2_655
O2 P1 O1 113.9(10) . .
O2 P1 O3 109.9(9) . .
O1 P1 O3 110.9(9) . .
O2 P1 C1 110.2(10) . .
O1 P1 C1 106.1(10) . .
O3 P1 C1 105.3(9) . .
O5 P2 O4 112.5(10) . .
O5 P2 O6 109.4(9) . .
O4 P2 O6 112.0(9) . .
O5 P2 C7 110.1(10) . .
O4 P2 C7 107.1(9) . .
O6 P2 C7 105.4(9) . .
P1 O1 Hg2 132.9(11) . .
P1 O2 Hg1 121.8(8) . 2_665
P2 O4 Hg1 133.3(10) . .
P2 O5 Hg2 121.9(8) . 2_655
C6 C1 C2 114(2) . .
C6 C1 P1 125(2) . .
C2 C1 P1 120.9(16) . .
C3 C2 C1 121.7(19) . .
C2 C3 C4 124(2) . .
C4 C4 C5 124(2) 2_676 .
C4 C4 C3 123(3) 2_676 .
C5 C4 C3 112(2) . .
C6 C5 C4 124(2) . .
C5 C6 C1 124(2) . .
C12 C7 C8 114(2) . .
C12 C7 P2 125.4(16) . .
C8 C7 P2 120.8(15) . .
C9 C8 C7 122(2) . .
C8 C9 C10 123(2) . .
C9 C10 C11 116(2) . .
C9 C10 C10 125(2) . 2_544
C11 C10 C10 119(2) . 2_544
C12 C11 C10 121(2) . .
C7 C12 C11 125(2) . .

loop_
_geom_bond_atom_site_label_1
_geom_bond_atom_site_label_2
_geom_bond_distance
_geom_bond_site_symmetry_2
Hg1 O4 2.124(15) .
Hg1 Hg2 2.5062(13) .
Hg1 O2 2.634(13) 2_665
Hg2 O1 2.119(15) .
Hg2 O5 2.627(16) 2_655
P1 O2 1.462(15) .
P1 O1 1.513(15) .
P1 O3 1.529(17) .
P1 C1 1.74(3) .
P2 O5 1.471(17) .
P2 O4 1.504(17) .
P2 O6 1.558(13) .
P2 C7 1.74(2) .
O2 Hg1 2.634(13) 2_665
O5 Hg2 2.627(16) 2_655
C1 C6 1.38(3) .
C1 C2 1.45(3) .
C2 C3 1.36(3) .
C3 C4 1.44(3) .
C4 C4 1.40(5) 2_676
C4 C5 1.42(3) .
C5 C6 1.36(4) .
C7 C12 1.36(3) .
C7 C8 1.45(3) .
C8 C9 1.36(3) .
C9 C10 1.39(3) .
C10 C11 1.42(3) .
C10 C10 1.47(4) 2_544
C11 C12 1.37(4) .
